data_4123670
loop_
_publ_author_name
'Lin, Qipu'
'Bu, Xianhui'
'Mao, Chengyu'
'Zhao, Xiang'
'Sasan, Koroush'
'Feng, Pingyun'

_publ_section_title
;
 Mimicking high-silica zeolites: highly stable germanium- and tin-rich
 zeolite-type chalcogenides.
;
_journal_issue 19
_journal_name_full 'Journal of the American Chemical Society'
_journal_page_first 6184
_journal_page_last 6187
_journal_paper_doi 10.1021/jacs.5b03550
_journal_volume 137
_journal_year 2015
_chemical_formula_moiety 'Ge24 S48'
_chemical_formula_sum 'Ge24 S48'
_chemical_formula_weight 3282.00
_chemical_name_systematic
; 
 ? 
;
_space_group_IT_number 217
_symmetry_cell_setting cubic
_symmetry_space_group_name_Hall 'I -4 2 3'
_symmetry_space_group_name_H-M 'I -4 3 m'
_atom_sites_solution_hydrogens none
_atom_sites_solution_primary direct
_atom_sites_solution_secondary difmap
_audit_creation_method SHELXL-97
_cell_angle_alpha 90.00
_cell_angle_beta 90.00
_cell_angle_gamma 90.00
_cell_formula_units_Z 2
_cell_length_a 20.722(4)
_cell_length_b 20.722(4)
_cell_length_c 20.722(4)
_cell_measurement_reflns_used 4213
_cell_measurement_temperature 296(2)
_cell_measurement_theta_max 22.83
_cell_measurement_theta_min 2.41
_cell_volume 8898(3)
_computing_cell_refinement 'Bruker SAINT'
_computing_data_collection 'Bruker APEX2'
_computing_data_reduction 'Bruker SAINT'
_computing_molecular_graphics 'Bruker SHELXTL'
_computing_publication_material 'Bruker SHELXTL'
_computing_structure_refinement 'SHELXL-97 (Sheldrick, 1997)'
_computing_structure_solution 'SHELXS-97 (Sheldrick, 1990)'
_diffrn_ambient_temperature 296(2)
_diffrn_measured_fraction_theta_full 0.995
_diffrn_measured_fraction_theta_max 0.996
_diffrn_measurement_device_type 'Bruker APEX-II CCD'
_diffrn_measurement_method '\f and \w scans'
_diffrn_radiation_monochromator graphite
_diffrn_radiation_source 'fine-focus sealed tube'
_diffrn_radiation_type MoK\a
_diffrn_radiation_wavelength 0.71073
_diffrn_reflns_av_R_equivalents 0.0483
_diffrn_reflns_av_sigmaI/netI 0.0415
_diffrn_reflns_limit_h_max 16
_diffrn_reflns_limit_h_min -19
_diffrn_reflns_limit_k_max 24
_diffrn_reflns_limit_k_min -23
_diffrn_reflns_limit_l_max 19
_diffrn_reflns_limit_l_min -23
_diffrn_reflns_number 13863
_diffrn_reflns_theta_full 22.50
_diffrn_reflns_theta_max 24.75
_diffrn_reflns_theta_min 1.39
_diffrn_standards_decay_% none
_diffrn_standards_interval_count none
_diffrn_standards_interval_time none
_diffrn_standards_number 0
_exptl_absorpt_coefficient_mu 4.555
_exptl_absorpt_correction_T_max 0.162
_exptl_absorpt_correction_T_min 0.162
_exptl_absorpt_correction_type none
_exptl_crystal_colour light-yellow
_exptl_crystal_density_diffrn 1.225
_exptl_crystal_density_meas 1.1
_exptl_crystal_density_method 'not measured'
_exptl_crystal_description 'rhombic-dodecahedral '
_exptl_crystal_F_000 3072
_exptl_crystal_size_max 0.43
_exptl_crystal_size_mid 0.42
_exptl_crystal_size_min 0.40
_refine_diff_density_max 1.670
_refine_diff_density_min -0.966
_refine_diff_density_rms 0.310
_refine_ls_abs_structure_details 'Flack H D (1983), Acta Cryst. A39, 876-881'
_refine_ls_abs_structure_Flack -0.04(6)
_refine_ls_extinction_coef 0.00082(15)
_refine_ls_extinction_expression Fc^*^=kFc[1+0.001xFc^2^\l^3^/sin(2\q)]^-1/4^
_refine_ls_extinction_method SHELXL
_refine_ls_goodness_of_fit_ref 1.077
_refine_ls_hydrogen_treatment none
_refine_ls_matrix_type full
_refine_ls_number_parameters 31
_refine_ls_number_reflns 1446
_refine_ls_number_restraints 0
_refine_ls_restrained_S_all 1.077
_refine_ls_R_factor_all 0.1089
_refine_ls_R_factor_gt 0.0814
_refine_ls_shift/su_max 0.000
_refine_ls_shift/su_mean 0.000
_refine_ls_structure_factor_coef Fsqd
_refine_ls_weighting_details 'calc w=1/[\s^2^(Fo^2^)+(0.1571P)^2^+55.3935P] where P=(Fo^2^+2Fc^2^)/3'
_refine_ls_weighting_scheme calc
_refine_ls_wR_factor_gt 0.2155
_refine_ls_wR_factor_ref 0.2512
_reflns_number_gt 1045
_reflns_number_total 1446
_reflns_threshold_expression >2sigma(I)
_cod_data_source_file ja5b03550_si_002.cif
_cod_data_source_block CPM-120-ZnGeS
_cod_depositor_comments
;
The following automatic conversions were performed:

'_symmetry_cell_setting' value 'Cubic' changed to 'cubic' according
to
/usr/data/users/saulius/crontab/automatic-downloads/rss-feeds/ACS/lib/dictionaries/cif_core.dic
dictionary named 'cif_core.dic' version 2.4.2 from 2011-04-26.

Automatic conversion script
Id: cif_fix_values 3271 2015-04-21 07:52:19Z andrius 

 Adding full bibliography for 4123670--4123675.cif.
;
_cod_original_sg_symbol_H-M I-43m
_cod_database_code 4123670

loop_
_symmetry_equiv_pos_as_xyz
'x, y, z'
'-x, -y, z'
'-x, y, -z'
'x, -y, -z'
'z, x, y'
'z, -x, -y'
'-z, -x, y'
'-z, x, -y'
'y, z, x'
'-y, z, -x'
'y, -z, -x'
'-y, -z, x'
'y, x, z'
'-y, -x, z'
'y, -x, -z'
'-y, x, -z'
'x, z, y'
'-x, z, -y'
'-x, -z, y'
'x, -z, -y'
'z, y, x'
'z, -y, -x'
'-z, y, -x'
'-z, -y, x'
'x+1/2, y+1/2, z+1/2'
'-x+1/2, -y+1/2, z+1/2'
'-x+1/2, y+1/2, -z+1/2'
'x+1/2, -y+1/2, -z+1/2'
'z+1/2, x+1/2, y+1/2'
'z+1/2, -x+1/2, -y+1/2'
'-z+1/2, -x+1/2, y+1/2'
'-z+1/2, x+1/2, -y+1/2'
'y+1/2, z+1/2, x+1/2'
'-y+1/2, z+1/2, -x+1/2'
'y+1/2, -z+1/2, -x+1/2'
'-y+1/2, -z+1/2, x+1/2'
'y+1/2, x+1/2, z+1/2'
'-y+1/2, -x+1/2, z+1/2'
'y+1/2, -x+1/2, -z+1/2'
'-y+1/2, x+1/2, -z+1/2'
'x+1/2, z+1/2, y+1/2'
'-x+1/2, z+1/2, -y+1/2'
'-x+1/2, -z+1/2, y+1/2'
'x+1/2, -z+1/2, -y+1/2'
'z+1/2, y+1/2, x+1/2'
'z+1/2, -y+1/2, -x+1/2'
'-z+1/2, y+1/2, -x+1/2'
'-z+1/2, -y+1/2, x+1/2'

loop_
_atom_site_label
_atom_site_type_symbol
_atom_site_fract_x
_atom_site_fract_y
_atom_site_fract_z
_atom_site_U_iso_or_equiv
_atom_site_adp_type
_atom_site_occupancy
_atom_site_symmetry_multiplicity
_atom_site_calc_flag
_atom_site_refinement_flags
Ge1 Ge 0.06719(6) 0.19019(6) 0.44831(8) 0.0643(6) Uani 1 1 d .
S1 S 0.13227(17) 0.13227(17) 0.3852(2) 0.0604(12) Uani 1 2 d S
S2 S 0.01674(19) 0.25103(16) 0.37452(16) 0.0657(10) Uani 1 1 d .
S3 S 0.0000 0.1236(2) 0.5000 0.0641(12) Uani 1 2 d S

loop_
_atom_site_aniso_label
_atom_site_aniso_U_11
_atom_site_aniso_U_22
_atom_site_aniso_U_33
_atom_site_aniso_U_23
_atom_site_aniso_U_13
_atom_site_aniso_U_12
Ge1 0.0628(10) 0.0559(9) 0.0741(11) 0.0000(6) 0.0089(6) 0.0066(6)
S1 0.0655(18) 0.0655(18) 0.050(2) 0.0043(15) 0.0043(15) 0.015(2)
S2 0.077(2) 0.0578(19) 0.0621(19) 0.0078(15) -0.0071(15) 0.0070(16)
S3 0.056(2) 0.050(2) 0.086(3) 0.000 0.020(2) 0.000

loop_
_atom_type_symbol
_atom_type_description
_atom_type_scat_dispersion_real
_atom_type_scat_dispersion_imag
_atom_type_scat_source
S S 0.1246 0.1234 'International Tables Vol C Tables 4.2.6.8 and 6.1.1.4'
Zn Zn 0.2839 1.4301 'International Tables Vol C Tables 4.2.6.8 and 6.1.1.4'
Ge Ge 0.1547 1.8001 'International Tables Vol C Tables 4.2.6.8 and 6.1.1.4'

loop_
_geom_angle_atom_site_label_1
_geom_angle_atom_site_label_2
_geom_angle_atom_site_label_3
_geom_angle
_geom_angle_site_symmetry_1
_geom_angle_site_symmetry_3
S2 Ge1 S1 109.88(15) 48 .
S2 Ge1 S3 111.77(12) 48 .
S1 Ge1 S3 109.01(15) . .
S2 Ge1 S2 112.34(8) 48 .
S1 Ge1 S2 100.65(14) . .
S3 Ge1 S2 112.59(12) . .
Ge1 S1 Ge1 107.9(2) . 13
Ge1 S2 Ge1 103.58(15) 46_455 .
Ge1 S3 Ge1 103.70(19) . 3_556

loop_
_geom_bond_atom_site_label_1
_geom_bond_atom_site_label_2
_geom_bond_distance
_geom_bond_site_symmetry_2
Ge1 S2 2.226(4) 48
Ge1 S1 2.229(3) .
Ge1 S3 2.234(3) .
Ge1 S2 2.241(3) .
S1 Ge1 2.229(3) 13
S2 Ge1 2.226(4) 46_455
S3 Ge1 2.234(3) 3_556
